data_1501550
loop_
_publ_author_name
'Adam Duong'
'Marc-Andr\'e Dubois'
'Thierry Maris'
'Val\'erie M\'etivaud'
'Ji-Hyun Yi'
'Antonio Nanci'
'Alain Rochefort'
'Wuest,James D'

_publ_section_title
;
 Engineering Homologous Molecular Organization in 2D and 3D.
 Cocrystallization of Pyridyl-Substituted Diaminotriazines with
 Alkanecarboxylic Acids
;
_journal_name_full 'The Journal of Physical Chemistry C'
_journal_page_first 12908
_journal_page_last 12919
_journal_paper_doi 10.1021/jp201119g
_journal_volume 115
_journal_year 2011
_chemical_compound_source 'Synthesized by the authors. See text'
_chemical_formula_moiety 'C8 H16 O2, C8 H8 N6'
_chemical_formula_sum 'C16 H24 N6 O2'
_chemical_formula_weight 332.41
_space_group_IT_number 2
_symmetry_cell_setting triclinic
_symmetry_space_group_name_Hall '-P 1'
_symmetry_space_group_name_H-M 'P -1'
_atom_sites_solution_hydrogens geom
_atom_sites_solution_primary direct
_atom_sites_solution_secondary difmap
_audit_creation_method SHELXL-97
_cell_angle_alpha 104.685(2)
_cell_angle_beta 90.861(2)
_cell_angle_gamma 98.832(3)
_cell_formula_units_Z 2
_cell_length_a 8.8653(4)
_cell_length_b 9.4282(4)
_cell_length_c 10.7014(5)
_cell_measurement_reflns_used 8454
_cell_measurement_temperature 150
_cell_measurement_theta_max 69.07
_cell_measurement_theta_min 4.28
_cell_volume 853.62(7)
_computing_cell_refinement 'SAINT V7.68A(Bruker AXS, 2009)'
_computing_data_collection 'APEX2  (Bruker AXS, 2009)'
_computing_data_reduction 'SAINT V7.68A(Bruker AXS, 2009)'
_computing_molecular_graphics 'SHELXTL v6.12 (Bruker AXS, 2001)'
_computing_publication_material 'UdMX (Maris, 2004)'
_computing_structure_refinement 'SHELXL97 (Sheldrick, 2008)'
_computing_structure_solution 'SIR2004 (Burla et al., 2004)'
_diffrn_ambient_temperature 150
_diffrn_detector_area_resol_mean 8.3
_diffrn_measured_fraction_theta_full 0.974
_diffrn_measured_fraction_theta_max 0.974
_diffrn_measurement_device_type 'Bruker Microstar'
_diffrn_measurement_method \w
_diffrn_radiation_monochromator 'Helios optics'
_diffrn_radiation_source 'Rotating Anode'
_diffrn_radiation_type CuK\a
_diffrn_radiation_wavelength 1.54178
_diffrn_reflns_av_R_equivalents 0.036
_diffrn_reflns_av_sigmaI/netI 0.0411
_diffrn_reflns_limit_h_max 9
_diffrn_reflns_limit_h_min -10
_diffrn_reflns_limit_k_max 11
_diffrn_reflns_limit_k_min -11
_diffrn_reflns_limit_l_max 12
_diffrn_reflns_limit_l_min -12
_diffrn_reflns_number 14242
_diffrn_reflns_theta_full 69.30
_diffrn_reflns_theta_max 69.30
_diffrn_reflns_theta_min 4.28
_exptl_absorpt_coefficient_mu 0.726
_exptl_absorpt_correction_T_max 0.9785
_exptl_absorpt_correction_T_min 0.6001
_exptl_absorpt_correction_type multi-scan
_exptl_absorpt_process_details 'Sadabs (Sheldrick, 2008)'
_exptl_crystal_colour Colorless
_exptl_crystal_density_diffrn 1.293
_exptl_crystal_density_method 'not measured'
_exptl_crystal_description Plate
_exptl_crystal_F_000 356
_exptl_crystal_size_max 0.12
_exptl_crystal_size_mid 0.09
_exptl_crystal_size_min 0.03
_refine_diff_density_max 0.555
_refine_diff_density_min -0.361
_refine_diff_density_rms 0.099
_refine_ls_extinction_method none
_refine_ls_goodness_of_fit_ref 1.069
_refine_ls_hydrogen_treatment constr
_refine_ls_matrix_type full
_refine_ls_number_parameters 218
_refine_ls_number_reflns 3105
_refine_ls_number_restraints 0
_refine_ls_restrained_S_all 1.069
_refine_ls_R_factor_all 0.0744
_refine_ls_R_factor_gt 0.0701
_refine_ls_shift/su_max 0.000
_refine_ls_shift/su_mean 0.000
_refine_ls_structure_factor_coef Fsqd
_refine_ls_weighting_details 'calc w=1/[\s^2^(Fo^2^)+(0.1539P)^2^+0.1124P] where P=(Fo^2^+2Fc^2^)/3'
_refine_ls_weighting_scheme calc
_refine_ls_wR_factor_gt 0.1849
_refine_ls_wR_factor_ref 0.1955
_reflns_number_gt 2749
_reflns_number_total 3105
_reflns_threshold_expression I>2\s(I)
_cod_data_source_file deposit.cif
_cod_data_source_block adam55
_cod_depositor_comments
;
 Updated values of the _geom_bond_atom_site_label_* data items to establish
 relationships between loop packets from different data loops.

 Antanas Vaitkus,
 2020-10-02
;
_cod_original_sg_symbol_H-M P-1
_cod_database_code 1501550

loop_
_symmetry_equiv_pos_as_xyz
'x, y, z'
'-x, -y, -z'

loop_
_atom_site_label
_atom_site_type_symbol
_atom_site_fract_x
_atom_site_fract_y
_atom_site_fract_z
_atom_site_U_iso_or_equiv
_atom_site_adp_type
_atom_site_occupancy
_atom_site_symmetry_multiplicity
_atom_site_calc_flag
_atom_site_refinement_flags
O1 O 0.47582(15) 1.31235(14) 1.01988(13) 0.0426(4) Uani 1 1 d .
O2 O 0.42854(14) 1.13557(14) 0.83620(13) 0.0402(4) Uani 1 1 d .
H2 H 0.3508 1.1755 0.8322 0.060 Uiso 1 1 calc .
C1 C 0.51109(18) 1.20558(18) 0.94235(16) 0.0279(4) Uani 1 1 d .
C2 C 0.65414(18) 1.14146(18) 0.96042(16) 0.0291(4) Uani 1 1 d .
H2A H 0.6486 1.1093 1.0416 0.035 Uiso 1 1 calc R
H2B H 0.7436 1.2213 0.9709 0.035 Uiso 1 1 calc R
C3 C 0.68088(18) 1.01053(17) 0.85080(16) 0.0277(4) Uani 1 1 d .
H3A H 0.6833 1.0406 0.7686 0.033 Uiso 1 1 calc R
H3B H 0.5944 0.9281 0.8425 0.033 Uiso 1 1 calc R
C4 C 0.83007(18) 0.95527(18) 0.87244(16) 0.0296(4) Uani 1 1 d .
H4A H 0.9155 1.0399 0.8894 0.035 Uiso 1 1 calc R
H4B H 0.8236 0.9156 0.9498 0.035 Uiso 1 1 calc R
C5 C 0.86370(19) 0.83468(18) 0.75664(17) 0.0311(4) Uani 1 1 d .
H5A H 0.8678 0.8742 0.6792 0.037 Uiso 1 1 calc R
H5B H 0.7786 0.7498 0.7408 0.037 Uiso 1 1 calc R
C6 C 1.01377(19) 0.7785(2) 0.77407(17) 0.0324(4) Uani 1 1 d .
H6A H 1.0976 0.8646 0.7981 0.039 Uiso 1 1 calc R
H6B H 1.0060 0.7303 0.8464 0.039 Uiso 1 1 calc R
C7 C 1.0542(2) 0.6686(2) 0.65373(18) 0.0354(4) Uani 1 1 d .
H7A H 1.0548 0.7139 0.5798 0.042 Uiso 1 1 calc R
H7B H 0.9745 0.5789 0.6334 0.042 Uiso 1 1 calc R
C8 C 1.2093(2) 0.6227(2) 0.6697(2) 0.0456(5) Uani 1 1 d .
H8A H 1.2889 0.7108 0.6886 0.068 Uiso 1 1 calc R
H8B H 1.2302 0.5526 0.5897 0.068 Uiso 1 1 calc R
H8C H 1.2085 0.5751 0.7413 0.068 Uiso 1 1 calc R
C9 C -0.46436(18) 1.20357(18) 0.53206(16) 0.0291(4) Uani 1 1 d .
H9 H -0.5197 1.1266 0.4647 0.035 Uiso 1 1 calc R
C10 C -0.53069(19) 1.32911(18) 0.58261(18) 0.0306(4) Uani 1 1 d .
H10 H -0.6288 1.3371 0.5509 0.037 Uiso 1 1 calc R
C11 C -0.45003(19) 1.44185(18) 0.68024(17) 0.0313(4) Uani 1 1 d .
H11 H -0.4917 1.5292 0.7171 0.038 Uiso 1 1 calc R
C12 C -0.30684(18) 1.42488(17) 0.72335(16) 0.0270(4) Uani 1 1 d .
H12 H -0.2485 1.5009 0.7897 0.032 Uiso 1 1 calc R
C13 C -0.25027(17) 1.29500(16) 0.66789(15) 0.0223(4) Uani 1 1 d .
C14 C -0.09605(17) 1.27237(16) 0.71168(15) 0.0219(4) Uani 1 1 d .
C15 C 0.10723(17) 1.33944(16) 0.85722(15) 0.0235(4) Uani 1 1 d .
C16 C 0.10658(17) 1.15036(16) 0.67531(15) 0.0229(4) Uani 1 1 d .
N1 N -0.32752(15) 1.18515(14) 0.57283(13) 0.0257(4) Uani 1 1 d .
N2 N -0.03467(15) 1.36146(14) 0.82448(13) 0.0235(3) Uani 1 1 d .
N3 N 0.18020(14) 1.23497(14) 0.78552(13) 0.0256(4) Uani 1 1 d .
N4 N -0.03362(14) 1.16591(13) 0.63290(13) 0.0234(3) Uani 1 1 d .
N5 N 0.18004(15) 1.42551(15) 0.96535(13) 0.0303(4) Uani 1 1 d .
H5C H 0.2721 1.4128 0.9874 0.036 Uiso 1 1 calc .
H5D H 0.1363 1.4953 1.0152 0.036 Uiso 1 1 calc .
N6 N 0.17546(15) 1.04545(15) 0.60301(13) 0.0283(4) Uani 1 1 d .
H6C H 0.2665 1.0333 0.6281 0.034 Uiso 1 1 calc .
H6D H 0.1300 0.9880 0.5300 0.034 Uiso 1 1 calc .

loop_
_atom_site_aniso_label
_atom_site_aniso_U_11
_atom_site_aniso_U_22
_atom_site_aniso_U_33
_atom_site_aniso_U_23
_atom_site_aniso_U_13
_atom_site_aniso_U_12
O1 0.0400(7) 0.0419(7) 0.0410(8) -0.0084(6) -0.0075(6) 0.0245(6)
O2 0.0345(7) 0.0444(7) 0.0373(7) -0.0073(6) -0.0089(5) 0.0245(6)
C1 0.0243(8) 0.0292(8) 0.0307(8) 0.0057(6) 0.0010(6) 0.0093(6)
C2 0.0233(8) 0.0332(8) 0.0317(8) 0.0059(7) -0.0007(6) 0.0120(7)
C3 0.0229(8) 0.0292(8) 0.0331(9) 0.0082(7) 0.0012(6) 0.0103(6)
C4 0.0248(8) 0.0333(8) 0.0332(9) 0.0080(7) 0.0027(6) 0.0135(7)
C5 0.0277(8) 0.0305(8) 0.0373(9) 0.0080(7) 0.0013(7) 0.0124(7)
C6 0.0288(9) 0.0372(9) 0.0360(9) 0.0114(7) 0.0064(7) 0.0168(7)
C7 0.0357(9) 0.0353(9) 0.0394(10) 0.0096(7) 0.0085(7) 0.0182(7)
C8 0.0427(11) 0.0544(11) 0.0520(12) 0.0214(9) 0.0188(9) 0.0312(9)
C9 0.0235(8) 0.0293(8) 0.0317(8) 0.0009(6) -0.0020(6) 0.0078(6)
C10 0.0224(8) 0.0327(8) 0.0375(9) 0.0061(7) -0.0008(7) 0.0123(7)
C11 0.0297(9) 0.0290(8) 0.0351(9) 0.0019(7) 0.0011(7) 0.0160(7)
C12 0.0270(8) 0.0256(8) 0.0271(8) 0.0004(6) 0.0004(6) 0.0113(6)
C13 0.0218(8) 0.0231(7) 0.0224(7) 0.0037(6) 0.0032(6) 0.0087(6)
C14 0.0216(8) 0.0198(7) 0.0239(7) 0.0025(6) 0.0024(6) 0.0071(6)
C15 0.0215(7) 0.0238(7) 0.0248(8) 0.0023(6) 0.0025(6) 0.0092(6)
C16 0.0206(7) 0.0236(7) 0.0238(8) 0.0019(6) 0.0019(6) 0.0083(6)
N1 0.0223(7) 0.0261(7) 0.0273(7) 0.0008(5) 0.0001(5) 0.0101(5)
N2 0.0210(7) 0.0234(6) 0.0248(7) 0.0009(5) -0.0003(5) 0.0092(5)
N3 0.0218(7) 0.0277(7) 0.0246(7) -0.0019(5) 0.0003(5) 0.0106(5)
N4 0.0223(7) 0.0226(6) 0.0237(7) -0.0006(5) 0.0004(5) 0.0103(5)
N5 0.0233(7) 0.0343(7) 0.0284(8) -0.0065(6) -0.0042(5) 0.0145(6)
N6 0.0217(6) 0.0296(7) 0.0291(7) -0.0060(5) -0.0017(5) 0.0139(5)

loop_
_atom_type_symbol
_atom_type_description
_atom_type_scat_dispersion_real
_atom_type_scat_dispersion_imag
_atom_type_scat_source
C C 0.0181 0.0091 'International Tables Vol C Tables 4.2.6.8 and 6.1.1.4'
H H 0.0000 0.0000 'International Tables Vol C Tables 4.2.6.8 and 6.1.1.4'
N N 0.0311 0.0180 'International Tables Vol C Tables 4.2.6.8 and 6.1.1.4'
O O 0.0492 0.0322 'International Tables Vol C Tables 4.2.6.8 and 6.1.1.4'

loop_
_geom_angle_atom_site_label_1
_geom_angle_atom_site_label_2
_geom_angle_atom_site_label_3
_geom_angle
_geom_angle_publ_flag
C1 O2 H2 109.5 ?
O1 C1 O2 122.91(14) y
O1 C1 C2 123.08(15) y
O2 C1 C2 114.01(13) y
C1 C2 C3 115.24(14) y
C1 C2 H2A 108.5 ?
C3 C2 H2A 108.5 ?
C1 C2 H2B 108.5 ?
C3 C2 H2B 108.5 ?
H2A C2 H2B 107.5 ?
C2 C3 C4 112.59(14) y
C2 C3 H3A 109.1 ?
C4 C3 H3A 109.1 ?
C2 C3 H3B 109.1 ?
C4 C3 H3B 109.1 ?
H3A C3 H3B 107.8 ?
C5 C4 C3 112.24(14) y
C5 C4 H4A 109.2 ?
C3 C4 H4A 109.2 ?
C5 C4 H4B 109.2 ?
C3 C4 H4B 109.2 ?
H4A C4 H4B 107.9 ?
C4 C5 C6 113.66(14) y
C4 C5 H5A 108.8 ?
C6 C5 H5A 108.8 ?
C4 C5 H5B 108.8 ?
C6 C5 H5B 108.8 ?
H5A C5 H5B 107.7 ?
C7 C6 C5 113.48(15) y
C7 C6 H6A 108.9 ?
C5 C6 H6A 108.9 ?
C7 C6 H6B 108.9 ?
C5 C6 H6B 108.9 ?
H6A C6 H6B 107.7 ?
C6 C7 C8 112.67(16) y
C6 C7 H7A 109.1 ?
C8 C7 H7A 109.1 ?
C6 C7 H7B 109.1 ?
C8 C7 H7B 109.1 ?
H7A C7 H7B 107.8 ?
C7 C8 H8A 109.5 ?
C7 C8 H8B 109.5 ?
H8A C8 H8B 109.5 ?
C7 C8 H8C 109.5 ?
H8A C8 H8C 109.5 ?
H8B C8 H8C 109.5 ?
N1 C9 C10 123.77(15) y
N1 C9 H9 118.1 ?
C10 C9 H9 118.1 ?
C11 C10 C9 118.30(15) y
C11 C10 H10 120.8 ?
C9 C10 H10 120.8 ?
C10 C11 C12 118.69(14) y
C10 C11 H11 120.7 ?
C12 C11 H11 120.7 ?
C11 C12 C13 119.00(14) y
C11 C12 H12 120.5 ?
C13 C12 H12 120.5 ?
N1 C13 C12 122.73(14) y
N1 C13 C14 116.61(13) y
C12 C13 C14 120.65(14) y
N4 C14 N2 126.64(14) y
N4 C14 C13 116.42(13) y
N2 C14 C13 116.93(13) y
N5 C15 N3 117.06(13) y
N5 C15 N2 119.08(13) y
N3 C15 N2 123.86(14) y
N6 C16 N3 117.82(13) y
N6 C16 N4 118.16(13) y
N3 C16 N4 124.02(13) y
C9 N1 C13 117.51(13) y
C14 N2 C15 114.41(13) y
C16 N3 C15 116.52(13) y
C14 N4 C16 114.54(13) y
C15 N5 H5C 120.0 ?
C15 N5 H5D 120.0 ?
H5C N5 H5D 120.0 ?
C16 N6 H6C 120.0 ?
C16 N6 H6D 120.0 ?
H6C N6 H6D 120.0 ?

loop_
_geom_bond_atom_site_label_1
_geom_bond_atom_site_label_2
_geom_bond_distance
_geom_bond_publ_flag
O1 C1 1.217(2) y
O2 C1 1.307(2) y
O2 H2 0.8400 ?
C1 C2 1.516(2) y
C2 C3 1.523(2) y
C2 H2A 0.9900 ?
C2 H2B 0.9900 ?
C3 C4 1.529(2) y
C3 H3A 0.9900 ?
C3 H3B 0.9900 ?
C4 C5 1.522(2) y
C4 H4A 0.9900 ?
C4 H4B 0.9900 ?
C5 C6 1.531(2) y
C5 H5A 0.9900 ?
C5 H5B 0.9900 ?
C6 C7 1.521(2) y
C6 H6A 0.9900 ?
C6 H6B 0.9900 ?
C7 C8 1.523(2) y
C7 H7A 0.9900 ?
C7 H7B 0.9900 ?
C8 H8A 0.9800 ?
C8 H8B 0.9800 ?
C8 H8C 0.9800 ?
C9 N1 1.334(2) y
C9 C10 1.392(2) y
C9 H9 0.9500 ?
C10 C11 1.383(2) y
C10 H10 0.9500 ?
C11 C12 1.390(2) y
C11 H11 0.9500 ?
C12 C13 1.390(2) y
C12 H12 0.9500 ?
C13 N1 1.343(2) y
C13 C14 1.502(2) y
C14 N4 1.3342(19) y
C14 N2 1.336(2) y
C15 N5 1.325(2) y
C15 N3 1.3434(19) y
C15 N2 1.361(2) y
C16 N6 1.3272(19) y
C16 N3 1.339(2) y
C16 N4 1.3583(19) y
N5 H5C 0.8800 ?
N5 H5D 0.8800 ?
N6 H6C 0.8800 ?
N6 H6D 0.8800 ?

loop_
_geom_hbond_atom_site_label_D
_geom_hbond_atom_site_label_H
_geom_hbond_atom_site_label_A
_geom_hbond_distance_DH
_geom_hbond_distance_HA
_geom_hbond_distance_DA
_geom_hbond_angle_DHA
_geom_hbond_site_symmetry_A
O2 H2 N3 0.84 1.8 2.6220(17) 166.7 .
N5 H5C O1 0.88 2.23 3.0795(18) 163.4 .
N5 H5D N2 0.88 2.2 3.0569(19) 165.6 2_587
N6 H6C O2 0.88 2.52 3.1866(18) 133.2 .
N6 H6D N4 0.88 2.04 2.9172(19) 173.1 2_576
